data_1007163
loop_
_publ_author_name
'Averbuch-Pouchot, M T'
'Durif, A'

_publ_section_title
;
Structure of tantalum cadmium diphosphate, Ta~2~ Cd (P~2~ O~7~)~3~
;
_journal_coden_ASTM ACSCEE
_journal_name_full 'Acta Crystallographica C (39,1983-)'
_journal_page_first 1861
_journal_page_last 1863
_journal_volume 43
_journal_year 1987
_chemical_formula_structural 'Ta2 Cd (P2 O7)3'
_chemical_formula_sum 'Cd O21 P6 Ta2'
_chemical_name_systematic 'Cadmium ditantalum tris(diphosphate)'
_space_group_IT_number 62
_symmetry_cell_setting orthorhombic
_symmetry_Int_Tables_number 62
_symmetry_space_group_name_Hall '-P 2c 2n'
_symmetry_space_group_name_H-M 'P n a m'
_cell_angle_alpha 90
_cell_angle_beta 90
_cell_angle_gamma 90
_cell_formula_units_Z 4
_cell_length_a 13.094(10)
_cell_length_b 8.365(8)
_cell_length_c 15.796(12)
_cell_volume 1730.2
_refine_ls_R_factor_all 0.032
_cod_database_code 1007163

loop_
_symmetry_equiv_pos_as_xyz
x,y,z
1/2+x,1/2-y,1/2-z
-x,-y,1/2+z
1/2-x,1/2+y,-z
-x,-y,-z
1/2-x,1/2+y,1/2+z
x,y,1/2-z
1/2+x,1/2-y,z

loop_
_atom_site_label
_atom_site_type_symbol
_atom_site_symmetry_multiplicity
_atom_site_Wyckoff_symbol
_atom_site_fract_x
_atom_site_fract_y
_atom_site_fract_z
_atom_site_occupancy
_atom_site_attached_hydrogens
_atom_site_calc_flag
Ta1 Ta5+ 8 d 0.8656(2) 0.1621(3) 0.9148(2) 1. 0 d
Cd1 Cd2+ 4 c 0.8511(5) 0.1750(9) 0.25 1. 0 d
P1 P5+ 8 d 0.0283(1) 0.2051(2) 0.4172(1) 1. 0 d
P2 P5+ 8 d 0.1962(1) 0.4412(2) 0.4291(1) 1. 0 d
P3 P5+ 4 c 0.9689(2) 0.7870(3) 0.25 1. 0 d
P4 P5+ 4 c 0.2879(2) 0.9201(3) 0.25 1. 0 d
O1 O2- 8 d 0.5351(5) 0.7596(9) 0.6518(5) 1. 0 d
O2 O2- 8 d 0.4703(5) 0.3367(9) 0.0010(4) 1. 0 d
O3 O2- 8 d 0.0994(4) 0.0647(6) 0.1024(3) 1. 0 d
O4 O2- 8 d 0.4029(4) 0.8427(9) 0.5467(5) 1. 0 d
O5 O2- 8 d 0.2354(6) 0.3994(11) 0.3471(5) 1. 0 d
O6 O2- 8 d 0.8368(5) 0.3849(6) 0.9390(4) 1. 0 d
O7 O2- 8 d 0.7654(5) 0.0930(11) -0.0044(5) 1. 0 d
O8 O2- 8 d 0.0376(5) 0.7721(9) 0.1726(4) 1. 0 d
O9 O2- 4 c 0.4025(7) 0.5752(11) 0.25 1. 0 d
O10 O2- 4 c 0.5940(5) 0.1268(8) 0.75 1. 0 d
O11 O2- 4 c 0.7241(6) 0.9071(9) 0.75 1. 0 d
O12 O2- 8 d 0.2413(4) 0.8406(8) 0.1713(4) 1. 0 d

loop_
_atom_type_symbol
_atom_type_oxidation_number
Ta5+ 5.000
Cd2+ 2.000
P5+ 5.000
O2- -2.000
